data_7035388
loop_
_publ_author_name
'Vats, Balgovind'
'Kannan, S.'
'Sundararajan, Mahesh'
'Kumar, Mukesh'
'Drew, M. G. B.'

_publ_section_title
;
 Synthesis, structural and theoretical studies of dithiodiglycolamide
 compounds of palladium(ii).
;
_journal_issue 26
_journal_name_full 'Dalton transactions (Cambridge, England : 2003)'
_journal_page_first 11867
_journal_page_last 11876
_journal_paper_doi 10.1039/c4dt03814b
_journal_volume 44
_journal_year 2015
_chemical_formula_moiety 'C36 H72 N4 O4 Pd S4, 2(N O3)'
_chemical_formula_sum 'C36 H72 N6 O10 Pd S4'
_chemical_formula_weight 983.63
_chemical_name_systematic
;
 ?
;
_space_group_crystal_system triclinic
_space_group_IT_number 2
_space_group_name_Hall '-P 1'
_space_group_name_H-M_alt 'P -1'
_symmetry_space_group_name_Hall '-P 1'
_symmetry_space_group_name_H-M 'P -1'
_atom_sites_solution_hydrogens geom
_atom_sites_solution_primary iterative
_audit_creation_date 2014-06-18
_audit_creation_method
;
  Olex2 1.2
  (compiled Apr 23 2013 17:59:47, GUI svn.r4466)
;
_audit_update_record
;
2014-06-24 deposited with the CCDC.
2015-05-12 downloaded from the CCDC.
;
_cell_angle_alpha 107.383(9)
_cell_angle_beta 90.550(8)
_cell_angle_gamma 90.063(8)
_cell_formula_units_Z 1
_cell_length_a 7.3801(7)
_cell_length_b 11.9176(13)
_cell_length_c 14.8102(14)
_cell_measurement_reflns_used 2926
_cell_measurement_temperature 293(2)
_cell_measurement_theta_max 69.8110
_cell_measurement_theta_min 3.8740
_cell_volume 1243.0(2)
_computing_cell_refinement
;
CrysAlisPro, Agilent Technologies,
Version 1.171.36.32 (release 02-08-2013 CrysAlis171 .NET)
(compiled Aug  2 2013,16:46:58)
;
_computing_data_collection
;
CrysAlisPro, Agilent Technologies,
Version 1.171.36.32 (release 02-08-2013 CrysAlis171 .NET)
(compiled Aug  2 2013,16:46:58)
;
_computing_data_reduction
;
CrysAlisPro, Agilent Technologies,
Version 1.171.36.32 (release 02-08-2013 CrysAlis171 .NET)
(compiled Aug  2 2013,16:46:58)
;
_computing_molecular_graphics
;
O. V. Dolomanov, L. J. Bourhis, R. J. Gildea, J. A. K. Howard and H. Puschmann,
OLEX2: a complete structure solution, refinement and analysis program.
J. Appl. Cryst. (2009). 42, 339-341.
;
_computing_publication_material
;
O. V. Dolomanov, L. J. Bourhis, R. J. Gildea, J. A. K. Howard and H. Puschmann,
OLEX2: a complete structure solution, refinement and analysis program.
J. Appl. Cryst. (2009). 42, 339-341.
;
_computing_structure_refinement
;
SHELXL, G.M. Sheldrick, Acta Cryst.
(2008). A64, 112-122
;
_computing_structure_solution
;
olex2.solve (L.J. Bourhis, O.V. Dolomanov, R.J. Gildea, J.A.K. Howard,
H. Puschmann, in preparation, 2011)
;
_diffrn_ambient_temperature 293(2)
_diffrn_detector_area_resol_mean 8.3200
_diffrn_measured_fraction_theta_full 0.9835
_diffrn_measured_fraction_theta_max 0.9461
_diffrn_measurement_details
;
  1 omega  -16.00   28.00   1.0000   15.0000
omega____ theta____ kappa____ phi______ frames
    -        0.0000  -99.0000   30.0000 44

  2 omega   31.00   68.00   1.0000   15.0000
omega____ theta____ kappa____ phi______ frames
    -        0.0000   77.0000 -180.0000 37

  3 omega  -47.00   10.00   1.0000   15.0000
omega____ theta____ kappa____ phi______ frames
    -        0.0000   77.0000 -180.0000 57

  4 omega -155.00   30.00   1.0000   45.0000
omega____ theta____ kappa____ phi______ frames
    -      -54.7289  -30.0000  -60.0000 185

  5 omega -100.00  -37.00   1.0000   45.0000
omega____ theta____ kappa____ phi______ frames
    -      -54.7289  126.0000 -180.0000 63

  6 omega -157.00 -122.00   1.0000   45.0000
omega____ theta____ kappa____ phi______ frames
    -      -54.7289  -95.0000   30.0000 35

  7 omega -155.00  -99.00   1.0000   45.0000
omega____ theta____ kappa____ phi______ frames
    -      -54.7289 -126.0000  -30.0000 56

  8 omega -132.00 -100.00   1.0000   45.0000
omega____ theta____ kappa____ phi______ frames
    -      -54.7289  -95.0000    0.0000 32

  9 omega   97.00  154.00   1.0000   45.0000
omega____ theta____ kappa____ phi______ frames
    -       54.7289   77.0000  -30.0000 57

 10 omega   -1.00   68.00   1.0000   45.0000
omega____ theta____ kappa____ phi______ frames
    -       54.7289  -30.0000 -180.0000 69

 11 omega  119.00  149.00   1.0000   45.0000
omega____ theta____ kappa____ phi______ frames
    -       54.7289  126.0000  150.0000 30

 12 omega    7.00   62.00   1.0000   45.0000
omega____ theta____ kappa____ phi______ frames
    -       54.7289   77.0000  -30.0000 55

 13 omega   12.00   71.00   1.0000   80.0000
omega____ theta____ kappa____ phi______ frames
    -      109.4577  -38.0000    0.0000 59

 14 omega   25.00   71.00   1.0000   80.0000
omega____ theta____ kappa____ phi______ frames
    -      109.4577  -38.0000  -60.0000 46

 15 omega   42.00  102.00   1.0000   80.0000
omega____ theta____ kappa____ phi______ frames
    -      109.4577 -116.0000  -86.0000 60

 16 omega   10.00   69.00   1.0000   80.0000
omega____ theta____ kappa____ phi______ frames
    -      109.4577  -25.0000 -150.0000 59

 17 omega   34.00   62.00   1.0000   80.0000
omega____ theta____ kappa____ phi______ frames
    -      109.4577 -112.0000 -180.0000 28

 18 omega   15.00   65.00   1.0000   80.0000
omega____ theta____ kappa____ phi______ frames
    -      109.4577  -38.0000  -90.0000 50

 19 omega   24.00  109.00   1.0000   80.0000
omega____ theta____ kappa____ phi______ frames
    -      109.4577  -77.0000  -90.0000 85

 20 omega  122.00  151.00   1.0000   80.0000
omega____ theta____ kappa____ phi______ frames
    -      109.4577  178.0000  120.0000 29

 21 omega   58.00  154.00   1.0000   80.0000
omega____ theta____ kappa____ phi______ frames
    -      109.4577   50.0000 -150.0000 96

 22 omega   47.00   72.00   1.0000   80.0000
omega____ theta____ kappa____ phi______ frames
    -      109.4577  178.0000  120.0000 25

 23 omega  113.00  141.00   1.0000   80.0000
omega____ theta____ kappa____ phi______ frames
    -      109.4577  -92.0000   30.0000 28

 24 omega   43.00   77.00   1.0000   80.0000
omega____ theta____ kappa____ phi______ frames
    -      109.4577 -112.0000  120.0000 34

 25 omega   81.00  110.00   1.0000   80.0000
omega____ theta____ kappa____ phi______ frames
    -      109.4577 -112.0000 -180.0000 29

 26 omega   18.00   69.00   1.0000   80.0000
omega____ theta____ kappa____ phi______ frames
    -      109.4577  -38.0000   60.0000 51

 27 omega   39.00  108.00   1.0000   80.0000
omega____ theta____ kappa____ phi______ frames
    -      109.4577  -92.0000   30.0000 69

 28 omega   62.00  158.00   1.0000   80.0000
omega____ theta____ kappa____ phi______ frames
    -      109.4577  -77.0000   90.0000 96

 29 omega    9.00  151.00   1.0000   80.0000
omega____ theta____ kappa____ phi______ frames
    -      109.4577  -12.0000   30.0000 142
;
_diffrn_measurement_device_type 'SuperNova, Single source at offset, Titan'
_diffrn_measurement_method '\w scans'
_diffrn_orient_matrix_UB_11 0.0238277000
_diffrn_orient_matrix_UB_12 -0.0567655000
_diffrn_orient_matrix_UB_13 0.0801507000
_diffrn_orient_matrix_UB_21 -0.0295570000
_diffrn_orient_matrix_UB_22 -0.1225283000
_diffrn_orient_matrix_UB_23 -0.0715384000
_diffrn_orient_matrix_UB_31 0.2052774000
_diffrn_orient_matrix_UB_32 -0.0104962000
_diffrn_orient_matrix_UB_33 -0.0184463000
_diffrn_radiation_monochromator mirror
_diffrn_radiation_type 'Cu K\a'
_diffrn_radiation_wavelength 1.5418
_diffrn_reflns_av_R_equivalents 0.0350
_diffrn_reflns_av_unetI/netI 0.0293
_diffrn_reflns_laue_measured_fraction_full 0.981
_diffrn_reflns_laue_measured_fraction_max 0.955
_diffrn_reflns_limit_h_max 8
_diffrn_reflns_limit_h_min -6
_diffrn_reflns_limit_k_max 14
_diffrn_reflns_limit_k_min -14
_diffrn_reflns_limit_l_max 17
_diffrn_reflns_limit_l_min -18
_diffrn_reflns_number 6637
_diffrn_reflns_point_group_measured_fraction_full 0.981
_diffrn_reflns_point_group_measured_fraction_max 0.955
_diffrn_reflns_theta_full 67.684
_diffrn_reflns_theta_max 70.27
_diffrn_reflns_theta_min 3.13
_diffrn_source 'SuperNova (Cu) X-ray Source'
_exptl_absorpt_coefficient_mu 5.023
_exptl_absorpt_correction_T_max 0.377
_exptl_absorpt_correction_T_min 0.057
_exptl_absorpt_correction_type analytical
_exptl_absorpt_process_details
;
CrysAlisPro, Agilent Technologies,
Version 1.171.36.32 (release 02-08-2013 CrysAlis171 .NET)
(compiled Aug  2 2013,16:46:58)
Analytical numeric absorption correction using a multifaceted crystal
            model based on expressions derived by R.C. Clark & J.S. Reid.
(Clark, R. C. & Reid, J. S. (1995). Acta Cryst. A51, 887-897)
;
_exptl_crystal_density_diffrn 1.314
_exptl_crystal_F_000 520
_exptl_crystal_size_max 0.5482
_exptl_crystal_size_mid 0.2102
_exptl_crystal_size_min 0.0938
_refine_diff_density_max 1.244
_refine_diff_density_min -2.007
_refine_diff_density_rms 0.121
_refine_ls_extinction_coef 0.0010(7)
_refine_ls_extinction_expression Fc^*^=kFc[1+0.001xFc^2^\l^3^/sin(2\q)]^-1/4^
_refine_ls_extinction_method SHELXL
_refine_ls_goodness_of_fit_ref 1.070
_refine_ls_hydrogen_treatment constr
_refine_ls_matrix_type full
_refine_ls_number_parameters 268
_refine_ls_number_reflns 4525
_refine_ls_number_restraints 0
_refine_ls_restrained_S_all 1.070
_refine_ls_R_factor_all 0.0860
_refine_ls_R_factor_gt 0.0810
_refine_ls_shift/su_max 0.000
_refine_ls_shift/su_mean 0.000
_refine_ls_structure_factor_coef Fsqd
_refine_ls_weighting_details 'w=1/[\s^2^(Fo^2^)+(0.1888P)^2^] where P=(Fo^2^+2Fc^2^)/3'
_refine_ls_weighting_scheme calc
_refine_ls_wR_factor_gt 0.2236
_refine_ls_wR_factor_ref 0.2306
_reflns_Friedel_coverage 0.000
_reflns_number_gt 3983
_reflns_number_total 4525
_reflns_threshold_expression 'I > 2\s(I)'
_cod_data_source_file c4dt03814b3.cif
_cod_data_source_block exp_29
_cod_depositor_comments 'Adding full bibliography for 7035386--7035388.cif.'
_cod_database_code 7035388
_chemical_oxdiff_formula c18h36ns24o8pdcl
_reflns_odcompleteness_completeness 98.35
_reflns_odcompleteness_iscentric 1
_reflns_odcompleteness_theta 66.97
_olex2_refinement_description
;
1. Fixed Uiso
 At 1.2 times of:
  All C(H) groups, All C(H,H) groups
 At 1.5 times of:
  All C(H,H,H) groups
2.a Ternary CH refined with riding coordinates:
 C31(H31), C41(H41), C24(H24), C51(H51)
2.b Secondary CH2 refined with riding coordinates:
 C15(H15A,H15B), C13(H13A,H13B), C21(H21A,H21B), C12(H12A,H12B)
2.c Idealised Me refined as rotating group:
 C25(H25A,H25B,H25C), C26(H26A,H26B,H26C), C32(H32A,H32B,H32C), C33(H33A,H33B,
 H33C), C52(H52A,H52B,H52C), C53(H53A,H53B,H53C), C42(H42A,H42B,H42C), C43(H43A,
 H43B,H43C)
;
_shelx_space_group_comment
;
The symmetry employed for this shelxl refinement is uniquely defined
by the following loop, which should always be used as a source of
symmetry information in preference to the above space-group names.
They are only intended as comments.
;
_shelxl_version_number 2013-4

loop_
_space_group_symop_operation_xyz
'x, y, z'
'-x, -y, -z'

loop_
_atom_site_label
_atom_site_type_symbol
_atom_site_fract_x
_atom_site_fract_y
_atom_site_fract_z
_atom_site_U_iso_or_equiv
_atom_site_adp_type
_atom_site_occupancy
_atom_site_site_symmetry_order
_atom_site_calc_flag
_atom_site_refinement_flags_posn
_atom_site_refinement_flags_adp
_atom_site_refinement_flags_occupancy
Pd1 Pd 0.5000 0.0000 0.5000 0.0646(3) Uani 1 2 d S . P
S14 S 0.21161(15) 0.06789(12) 0.54583(9) 0.0701(4) Uani 1 1 d . . .
S11 S 0.44753(16) 0.03625(11) 0.35603(9) 0.0686(3) Uani 1 1 d . . .
O16 O 0.1668(6) 0.0220(4) 0.7177(3) 0.0862(10) Uani 1 1 d . . .
C15 C 0.2187(8) 0.1830(5) 0.6574(4) 0.0786(13) Uani 1 1 d . . .
H15A H 0.3372 0.2203 0.6670 0.094 Uiso 1 1 calc R U .
H15B H 0.1288 0.2423 0.6574 0.094 Uiso 1 1 calc R U .
C13 C 0.1707(8) 0.1596(6) 0.4678(5) 0.0851(15) Uani 1 1 d . . .
H13A H 0.0454 0.1849 0.4717 0.102 Uiso 1 1 calc R U .
H13B H 0.2480 0.2288 0.4861 0.102 Uiso 1 1 calc R U .
C16 C 0.1807(7) 0.1299(5) 0.7356(4) 0.0772(13) Uani 1 1 d . . .
N23 N 0.6375(7) 0.3143(5) 0.2881(4) 0.0844(13) Uani 1 1 d . . .
N17 N 0.1655(10) 0.2025(6) 0.8230(4) 0.1004(16) Uani 1 1 d . . .
C21 C 0.5698(7) 0.1725(5) 0.3743(4) 0.0759(12) Uani 1 1 d . . .
H21A H 0.5276 0.2299 0.4314 0.091 Uiso 1 1 calc R U .
H21B H 0.6979 0.1596 0.3823 0.091 Uiso 1 1 calc R U .
C12 C 0.2127(7) 0.0859(6) 0.3694(5) 0.0821(15) Uani 1 1 d . . .
H12A H 0.1883 0.1312 0.3260 0.099 Uiso 1 1 calc R U .
H12B H 0.1330 0.0179 0.3523 0.099 Uiso 1 1 calc R U .
N3 N 0.7326(7) 0.2751(5) 0.6178(5) 0.0923(14) Uani 1 1 d . . .
C22 C 0.5413(8) 0.2198(5) 0.2892(4) 0.0805(13) Uani 1 1 d . . .
C31 C 0.7756(10) 0.3702(6) 0.3612(6) 0.0949(18) Uani 1 1 d . . .
H31 H 0.7750 0.3287 0.4093 0.114 Uiso 1 1 calc R U .
C41 C 0.1774(16) 0.3327(8) 0.8456(6) 0.123(3) Uani 1 1 d . . .
H41 H 0.2178 0.3498 0.7882 0.148 Uiso 1 1 calc R U .
C24 C 0.6091(11) 0.3668(7) 0.2093(6) 0.0981(19) Uani 1 1 d . . .
H24 H 0.6888 0.4357 0.2222 0.118 Uiso 1 1 calc R U .
C51 C 0.1207(18) 0.1552(9) 0.9025(6) 0.130(3) Uani 1 1 d . . .
H51 H 0.1118 0.2229 0.9594 0.156 Uiso 1 1 calc R U .
C25 C 0.4189(12) 0.4097(10) 0.2060(8) 0.125(3) Uani 1 1 d . . .
H25A H 0.3401 0.3440 0.1785 0.188 Uiso 1 1 calc R U .
H25B H 0.4149 0.4628 0.1684 0.188 Uiso 1 1 calc R U .
H25C H 0.3800 0.4498 0.2691 0.188 Uiso 1 1 calc R U .
O22 O 0.4307(7) 0.1711(5) 0.2281(4) 0.0999(14) Uani 1 1 d . . .
O4 O 0.5753(7) 0.2945(7) 0.6033(5) 0.137(2) Uani 1 1 d . . .
O3 O 0.8544(9) 0.3288(8) 0.5950(8) 0.161(3) Uani 1 1 d . . .
C26 C 0.6702(16) 0.2807(9) 0.1160(7) 0.125(3) Uani 1 1 d . . .
H26A H 0.7901 0.2534 0.1237 0.188 Uiso 1 1 calc R U .
H26B H 0.6707 0.3195 0.0678 0.188 Uiso 1 1 calc R U .
H26C H 0.5883 0.2149 0.0980 0.188 Uiso 1 1 calc R U .
C32 C 0.7349(16) 0.4991(8) 0.4101(9) 0.138(4) Uani 1 1 d . . .
H32A H 0.7604 0.5444 0.3679 0.206 Uiso 1 1 calc R U .
H32B H 0.8091 0.5267 0.4660 0.206 Uiso 1 1 calc R U .
H32C H 0.6094 0.5075 0.4273 0.206 Uiso 1 1 calc R U .
O5 O 0.7739(12) 0.1952(8) 0.6464(10) 0.191(5) Uani 1 1 d . . .
C33 C 0.9668(12) 0.3555(11) 0.3156(9) 0.140(4) Uani 1 1 d . . .
H33A H 0.9860 0.2743 0.2813 0.211 Uiso 1 1 calc R U .
H33B H 1.0577 0.3810 0.3643 0.211 Uiso 1 1 calc R U .
H33C H 0.9747 0.4022 0.2730 0.211 Uiso 1 1 calc R U .
C52 C 0.277(2) 0.0789(12) 0.9199(9) 0.164(5) Uani 1 1 d . . .
H52A H 0.2694 0.0019 0.8751 0.247 Uiso 1 1 calc R U .
H52B H 0.2699 0.0727 0.9829 0.247 Uiso 1 1 calc R U .
H52C H 0.3910 0.1145 0.9127 0.247 Uiso 1 1 calc R U .
C53 C -0.062(2) 0.0934(12) 0.8890(9) 0.170(6) Uani 1 1 d . . .
H53A H -0.1457 0.1347 0.8605 0.255 Uiso 1 1 calc R U .
H53B H -0.1071 0.0923 0.9493 0.255 Uiso 1 1 calc R U .
H53C H -0.0488 0.0142 0.8486 0.255 Uiso 1 1 calc R U .
C42 C 0.321(2) 0.3819(10) 0.9220(10) 0.181(7) Uani 1 1 d . . .
H42A H 0.2833 0.3695 0.9802 0.272 Uiso 1 1 calc R U .
H42B H 0.3360 0.4646 0.9311 0.272 Uiso 1 1 calc R U .
H42C H 0.4339 0.3425 0.9027 0.272 Uiso 1 1 calc R U .
C43 C -0.006(2) 0.3943(11) 0.8728(11) 0.184(6) Uani 1 1 d . . .
H43A H -0.0895 0.3678 0.8206 0.276 Uiso 1 1 calc R U .
H43B H 0.0104 0.4778 0.8878 0.276 Uiso 1 1 calc R U .
H43C H -0.0531 0.3757 0.9268 0.276 Uiso 1 1 calc R U .

loop_
_atom_site_aniso_label
_atom_site_aniso_U_11
_atom_site_aniso_U_22
_atom_site_aniso_U_33
_atom_site_aniso_U_23
_atom_site_aniso_U_13
_atom_site_aniso_U_12
Pd1 0.0588(3) 0.0681(4) 0.0674(4) 0.0208(2) 0.0071(2) 0.0014(2)
S14 0.0566(6) 0.0799(8) 0.0729(7) 0.0212(6) 0.0096(5) 0.0050(5)
S11 0.0669(7) 0.0724(7) 0.0677(7) 0.0227(6) 0.0051(5) -0.0004(5)
O16 0.089(2) 0.085(3) 0.083(3) 0.023(2) 0.0128(19) -0.0017(19)
C15 0.071(3) 0.083(3) 0.079(3) 0.019(3) 0.008(2) 0.004(2)
C13 0.077(3) 0.099(4) 0.086(4) 0.038(3) 0.012(3) 0.022(3)
C16 0.070(3) 0.082(3) 0.079(3) 0.022(3) 0.012(2) 0.008(2)
N23 0.095(3) 0.081(3) 0.087(3) 0.038(3) 0.001(2) -0.008(2)
N17 0.132(5) 0.090(4) 0.078(3) 0.022(3) 0.014(3) -0.007(3)
C21 0.076(3) 0.073(3) 0.082(3) 0.029(3) 0.000(2) -0.005(2)
C12 0.066(3) 0.100(4) 0.087(4) 0.039(3) -0.011(2) 0.002(2)
N3 0.081(3) 0.085(3) 0.102(4) 0.015(3) 0.011(3) 0.004(2)
C22 0.088(3) 0.079(3) 0.079(3) 0.031(3) 0.006(3) -0.004(3)
C31 0.100(4) 0.079(4) 0.112(5) 0.038(4) -0.006(4) -0.012(3)
C41 0.188(9) 0.097(5) 0.080(4) 0.018(4) 0.016(5) -0.004(5)
C24 0.113(5) 0.096(4) 0.097(5) 0.046(4) 0.005(4) -0.005(4)
C51 0.203(10) 0.110(6) 0.073(4) 0.022(4) 0.020(5) -0.024(6)
C25 0.117(6) 0.147(8) 0.137(8) 0.081(7) -0.005(5) 0.009(5)
O22 0.112(3) 0.108(3) 0.086(3) 0.040(3) -0.014(2) -0.025(3)
O4 0.079(3) 0.180(6) 0.139(5) 0.031(5) 0.014(3) 0.009(3)
O3 0.099(4) 0.170(7) 0.241(10) 0.101(7) 0.043(5) 0.004(4)
C26 0.157(8) 0.132(7) 0.099(6) 0.053(5) 0.028(5) 0.009(6)
C32 0.152(8) 0.095(5) 0.149(9) 0.013(6) -0.017(7) -0.002(5)
O5 0.145(6) 0.130(6) 0.323(15) 0.108(8) -0.049(8) -0.024(5)
C33 0.091(5) 0.176(10) 0.161(10) 0.060(8) -0.013(5) -0.002(5)
C52 0.246(16) 0.144(9) 0.123(9) 0.072(8) -0.041(9) -0.027(9)
C53 0.216(13) 0.164(11) 0.124(8) 0.030(7) 0.074(9) -0.044(9)
C42 0.279(19) 0.114(7) 0.147(10) 0.035(7) -0.048(11) -0.066(9)
C43 0.233(15) 0.134(9) 0.152(11) -0.009(8) 0.037(10) 0.053(10)

loop_
_atom_type_symbol
_atom_type_description
_atom_type_scat_dispersion_real
_atom_type_scat_dispersion_imag
_atom_type_scat_source
C C 0.0181 0.0091 'International Tables Vol C Tables 4.2.6.8 and 6.1.1.4'
H H 0.0000 0.0000 'International Tables Vol C Tables 4.2.6.8 and 6.1.1.4'
N N 0.0311 0.0180 'International Tables Vol C Tables 4.2.6.8 and 6.1.1.4'
O O 0.0492 0.0322 'International Tables Vol C Tables 4.2.6.8 and 6.1.1.4'
Pd Pd 0.1215 3.9337 'International Tables Vol C Tables 4.2.6.8 and 6.1.1.4'
S S 0.3331 0.5567 'International Tables Vol C Tables 4.2.6.8 and 6.1.1.4'

loop_
_exptl_crystal_face_index_h
_exptl_crystal_face_index_k
_exptl_crystal_face_index_l
_exptl_crystal_face_perp_dist
_exptl_oxdiff_crystal_face_indexfrac_h
_exptl_oxdiff_crystal_face_indexfrac_k
_exptl_oxdiff_crystal_face_indexfrac_l
_exptl_oxdiff_crystal_face_x
_exptl_oxdiff_crystal_face_y
_exptl_oxdiff_crystal_face_z
0 7 0 0.0526 -0.0021 7.0055 0.0042 -0.3974 -0.8586 -0.0740
-5 2 1 0.3538 -4.9984 2.0031 0.9959 -0.1530 -0.1689 -1.0655
4 4 -1 0.1413 3.9969 4.0020 -0.9934 -0.2116 -0.5374 0.7968
4 -2 -1 0.1514 3.9987 -2.0027 -0.9970 0.1291 0.1985 0.8603
0 2 -10 0.1051 -0.0051 2.0049 -10.0021 -0.9156 0.4700 0.1624
0 -2 10 0.1051 0.0051 -2.0049 10.0021 0.9156 -0.4700 -0.1624
5 -1 2 0.1395 4.9994 -1.0033 2.0057 0.3368 -0.1683 0.9998
-3 -1 7 0.2603 -2.9955 -1.0020 6.9984 0.5464 -0.2893 -0.7335
0 -8 1 0.0429 0.0029 -8.0066 0.9956 0.5344 0.9097 0.0663
-2 3 6 0.2020 -1.9975 3.0011 6.0015 0.2631 -0.7380 -0.5522
0 8 -1 0.0509 -0.0029 8.0066 -0.9956 -0.5344 -0.9097 -0.0663
0 -8 4 0.0639 0.0042 -8.0076 3.9966 0.7750 0.6951 0.0112
0 7 -6 0.0820 -0.0048 7.0075 -5.9978 -0.8786 -0.4294 0.0361
0 -3 -8 0.0981 -0.0027 -2.9997 -8.0045 -0.4713 0.9403 0.1786
0 3 8 0.0987 0.0027 2.9997 8.0045 0.4713 -0.9403 -0.1786

loop_
_geom_angle_atom_site_label_1
_geom_angle_atom_site_label_2
_geom_angle_atom_site_label_3
_geom_angle
_geom_angle_site_symmetry_1
_geom_angle_site_symmetry_3
S14 Pd1 S14 180.0 2_656 .
S14 Pd1 S11 88.78(5) 2_656 2_656
S14 Pd1 S11 91.22(5) . 2_656
S14 Pd1 S11 91.22(5) 2_656 .
S14 Pd1 S11 88.78(5) . .
S11 Pd1 S11 180.00(6) 2_656 .
C15 S14 Pd1 110.74(19) . .
C15 S14 C13 98.4(3) . .
C13 S14 Pd1 100.61(19) . .
C21 S11 Pd1 100.9(2) . .
C21 S11 C12 102.1(3) . .
C12 S11 Pd1 101.2(2) . .
C16 C15 S14 108.7(4) . .
C12 C13 S14 107.0(4) . .
O16 C16 C15 120.0(6) . .
O16 C16 N17 122.2(6) . .
N17 C16 C15 117.8(6) . .
C22 N23 C31 123.2(5) . .
C22 N23 C24 119.4(6) . .
C31 N23 C24 117.4(5) . .
C16 N17 C41 122.9(6) . .
C16 N17 C51 120.1(6) . .
C51 N17 C41 116.8(7) . .
C22 C21 S11 110.3(4) . .
C13 C12 S11 112.9(4) . .
O3 N3 O4 121.1(8) . .
O5 N3 O4 121.3(8) . .
O5 N3 O3 117.2(7) . .
N23 C22 C21 117.3(5) . .
O22 C22 N23 123.8(6) . .
O22 C22 C21 118.9(5) . .
N23 C31 C32 112.2(6) . .
N23 C31 C33 109.5(7) . .
C32 C31 C33 110.9(8) . .
N17 C41 C42 110.4(8) . .
N17 C41 C43 113.2(10) . .
C42 C41 C43 111.4(10) . .
N23 C24 C25 112.1(7) . .
N23 C24 C26 110.0(6) . .
C25 C24 C26 113.6(8) . .
N17 C51 C52 110.0(9) . .
N17 C51 C53 112.5(9) . .
C53 C51 C52 113.6(10) . .

loop_
_geom_bond_atom_site_label_1
_geom_bond_atom_site_label_2
_geom_bond_distance
_geom_bond_site_symmetry_2
Pd1 S14 2.3127(12) 2_656
Pd1 S14 2.3127(12) .
Pd1 S11 2.3275(13) 2_656
Pd1 S11 2.3276(13) .
S14 C15 1.805(6) .
S14 C13 1.836(6) .
S11 C21 1.803(5) .
S11 C12 1.826(6) .
O16 C16 1.237(7) .
C15 C16 1.505(9) .
C13 C12 1.495(9) .
C16 N17 1.331(9) .
N23 C22 1.334(8) .
N23 C31 1.484(9) .
N23 C24 1.493(9) .
N17 C41 1.489(11) .
N17 C51 1.488(10) .
C21 C22 1.539(8) .
N3 O4 1.213(8) .
N3 O3 1.210(9) .
N3 O5 1.192(9) .
C22 O22 1.223(8) .
C31 C32 1.522(12) .
C31 C33 1.559(14) .
C41 C42 1.524(15) .
C41 C43 1.539(17) .
C24 C25 1.500(11) .
C24 C26 1.527(12) .
C51 C52 1.539(16) .
C51 C53 1.518(16) .

loop_
_smtbx_masks_void_nr
_smtbx_masks_void_average_x
_smtbx_masks_void_average_y
_smtbx_masks_void_average_z
_smtbx_masks_void_volume
_smtbx_masks_void_count_electrons
1 0.097 0.187 0.119 11.8 0.0
2 -0.097 0.813 0.881 11.8 0.6
